data_8105433
loop_
_publ_author_name
'Lo, Kong Mun'
'Lee, See Mun'
'Tiekink, Edward R.T.'

_publ_section_title
;
 Crystal structure of catena{di-aqua-sodium-[N-(hydroxyethyl),
 N-isopropyl-dithiocarbamato]}n, [C6H16NNaO2S2]n
;
_journal_issue 5
_journal_name_full 'Zeitschrift f\"ur Kristallographie - New Crystal Structures'
_journal_page_first 1245
_journal_page_last 1247
_journal_paper_doi 10.1515/ncrs-2020-0292
_journal_volume 235
_journal_year 2020
_chemical_formula_moiety 'C6 H16 N Na O3 S2'
_chemical_formula_sum 'C6 H16 N Na O3 S2'
_chemical_formula_weight 237.31
_space_group_crystal_system monoclinic
_space_group_IT_number 14
_space_group_name_Hall '-P 2ybc'
_space_group_name_H-M_alt 'P 1 21/c 1'
_atom_sites_solution_hydrogens mixed
_atom_sites_solution_primary direct
_atom_sites_solution_secondary difmap
_audit_creation_method SHELXL-2018/3
_cell_angle_alpha 90
_cell_angle_beta 100.395(3)
_cell_angle_gamma 90
_cell_formula_units_Z 4
_cell_length_a 13.2126(4)
_cell_length_b 5.94180(10)
_cell_length_c 14.6038(3)
_cell_measurement_reflns_used 5945
_cell_measurement_temperature 100(2)
_cell_measurement_theta_max 76.3400
_cell_measurement_theta_min 3.3940
_cell_volume 1127.68(5)
_computing_cell_refinement 'CrysAlisPro [1]'
_computing_data_collection 'CrysAlisPro [1]'
_computing_data_reduction 'CrysAlisPro [1]'
_computing_molecular_graphics 'ORTEP-3 for Windows [4]'
_computing_publication_material 'SHELXL-2018/3 [3]'
_computing_structure_refinement 'SHELXL-2018/3 [3]'
_computing_structure_solution 'SHELXT 2014/5 [2]'
_diffrn_ambient_environment N~2~
_diffrn_ambient_temperature 100(2)
_diffrn_detector 'CCD plate'
_diffrn_detector_area_resol_mean 5.2558
_diffrn_detector_type AtlasS2
_diffrn_measured_fraction_theta_full 1.000
_diffrn_measured_fraction_theta_max 1.000
_diffrn_measurement_device 'four-circle diffractometer'
_diffrn_measurement_device_type 'XtaLAB Synergy, Dualflex, AtlasS2'
_diffrn_measurement_method '\w scans'
_diffrn_radiation_monochromator mirror
_diffrn_radiation_type CuK\a
_diffrn_radiation_wavelength 1.54184
_diffrn_reflns_av_R_equivalents 0.0402
_diffrn_reflns_av_unetI/netI 0.0229
_diffrn_reflns_Laue_measured_fraction_full 1.000
_diffrn_reflns_Laue_measured_fraction_max 1.000
_diffrn_reflns_limit_h_max 15
_diffrn_reflns_limit_h_min -15
_diffrn_reflns_limit_k_max 6
_diffrn_reflns_limit_k_min -7
_diffrn_reflns_limit_l_max 17
_diffrn_reflns_limit_l_min -17
_diffrn_reflns_number 13616
_diffrn_reflns_point_group_measured_fraction_full 1.000
_diffrn_reflns_point_group_measured_fraction_max 1.000
_diffrn_reflns_theta_full 67.080
_diffrn_reflns_theta_max 67.080
_diffrn_reflns_theta_min 3.401
_diffrn_source 'micro-focus sealed X-ray tube'
_exptl_absorpt_coefficient_mu 4.510
_exptl_absorpt_correction_T_max 1.000
_exptl_absorpt_correction_T_min 0.916
_exptl_absorpt_correction_type gaussian
_exptl_absorpt_process_details 'CrysAlisPro [1]'
_exptl_crystal_colour colourless
_exptl_crystal_density_diffrn 1.398
_exptl_crystal_description prism
_exptl_crystal_F_000 504
_exptl_crystal_size_max 0.097
_exptl_crystal_size_mid 0.061
_exptl_crystal_size_min 0.031
_refine_diff_density_max 0.592
_refine_diff_density_min -0.224
_refine_diff_density_rms 0.058
_refine_ls_extinction_coef .
_refine_ls_extinction_method none
_refine_ls_goodness_of_fit_ref 1.035
_refine_ls_hydrogen_treatment mixed
_refine_ls_matrix_type full
_refine_ls_number_parameters 135
_refine_ls_number_reflns 2016
_refine_ls_number_restraints 5
_refine_ls_restrained_S_all 1.034
_refine_ls_R_factor_all 0.0323
_refine_ls_R_factor_gt 0.0287
_refine_ls_shift/su_max 0.001
_refine_ls_shift/su_mean 0.000
_refine_ls_structure_factor_coef Fsqd
_refine_ls_weighting_details 'w=1/[\s^2^(Fo^2^)+(0.0497P)^2^+0.4592P] where P=(Fo^2^+2Fc^2^)/3'
_refine_ls_weighting_scheme calc
_refine_ls_wR_factor_gt 0.0760
_refine_ls_wR_factor_ref 0.0788
_reflns_Friedel_coverage 0.000
_reflns_Friedel_fraction_full .
_reflns_Friedel_fraction_max .
_reflns_number_gt 1839
_reflns_number_total 2016
_reflns_threshold_expression 'I > 2\s(I)'
_cod_data_source_file suppl_ncrs-2020-0292_suppl.cif
_cod_data_source_block shelx
_cod_original_sg_symbol_H-M 'P 21/c'
_cod_database_code 8105433
_shelx_shelxl_version_number 2018/3
_shelx_space_group_comment
;
The symmetry employed for this shelxl refinement is uniquely defined
by the following loop, which should always be used as a source of
symmetry information in preference to the above space-group names.
They are only intended as comments.
;
_shelx_estimated_absorpt_t_min 0.669
_shelx_estimated_absorpt_t_max 0.873

loop_
_space_group_symop_operation_xyz
'x, y, z'
'-x, y+1/2, -z+1/2'
'-x, -y, -z'
'x, -y-1/2, z-1/2'

loop_
_atom_site_label
_atom_site_type_symbol
_atom_site_fract_x
_atom_site_fract_y
_atom_site_fract_z
_atom_site_U_iso_or_equiv
_atom_site_adp_type
_atom_site_occupancy
_atom_site_site_symmetry_order
_atom_site_calc_flag
_atom_site_refinement_flags_posn
_atom_site_refinement_flags_adp
_atom_site_refinement_flags_occupancy
_atom_site_disorder_assembly
_atom_site_disorder_group
Na Na 0.43822(5) 0.24084(10) 0.45827(4) 0.01495(18) Uani 1 1 d . . . . .
S1 S 0.80588(3) 0.14666(7) 0.13337(3) 0.01472(14) Uani 1 1 d . . . . .
S2 S 0.62824(3) 0.00557(7) 0.21976(3) 0.01411(13) Uani 1 1 d . . . . .
O1 O 0.60676(9) 0.4000(2) 0.47018(8) 0.0150(3) Uani 1 1 d D . . . .
H1O H 0.6549(13) 0.379(4) 0.5147(11) 0.022 Uiso 1 1 d D U . . .
O1W O 0.26567(10) 0.1508(2) 0.44843(9) 0.0208(3) Uani 1 1 d D . . . .
H1W H 0.2402(18) 0.036(3) 0.4195(16) 0.031 Uiso 1 1 d D U . . .
H2W H 0.2405(18) 0.260(3) 0.4160(15) 0.031 Uiso 1 1 d D U . . .
O2W O 0.50115(9) -0.0797(2) 0.39079(8) 0.0164(3) Uani 1 1 d D . . . .
H3W H 0.4649(16) -0.179(3) 0.3602(14) 0.025 Uiso 1 1 d D U . . .
H4W H 0.5419(14) -0.044(4) 0.3553(13) 0.025 Uiso 1 1 d D U . . .
N1 N 0.78458(11) 0.2565(2) 0.30604(10) 0.0129(3) Uani 1 1 d . . . . .
C1 C 0.74353(13) 0.1481(3) 0.22787(11) 0.0124(3) Uani 1 1 d . . . . .
C2 C 0.88734(13) 0.3689(3) 0.31796(12) 0.0168(4) Uani 1 1 d . . . . .
H2 H 0.905425 0.383906 0.254637 0.020 Uiso 1 1 calc R U . . .
C3 C 0.96896(15) 0.2212(3) 0.37517(16) 0.0291(5) Uani 1 1 d . . . . .
H3A H 0.954913 0.206787 0.438545 0.044 Uiso 1 1 calc R U . . .
H3B H 1.036851 0.289583 0.377375 0.044 Uiso 1 1 calc R U . . .
H3C H 0.967781 0.071873 0.346495 0.044 Uiso 1 1 calc R U . . .
C4 C 0.88495(15) 0.6047(3) 0.35762(15) 0.0254(4) Uani 1 1 d . . . . .
H4A H 0.830649 0.692357 0.318830 0.038 Uiso 1 1 calc R U . . .
H4B H 0.951575 0.677853 0.358411 0.038 Uiso 1 1 calc R U . . .
H4C H 0.871086 0.596003 0.421226 0.038 Uiso 1 1 calc R U . . .
C5 C 0.73687(13) 0.2468(3) 0.38939(11) 0.0133(3) Uani 1 1 d . . . . .
H5A H 0.790832 0.267261 0.445317 0.016 Uiso 1 1 calc R U . . .
H5B H 0.706084 0.095977 0.393328 0.016 Uiso 1 1 calc R U . . .
C6 C 0.65375(13) 0.4253(3) 0.38934(11) 0.0157(4) Uani 1 1 d . . . . .
H6A H 0.684651 0.577094 0.389236 0.019 Uiso 1 1 calc R U . . .
H6B H 0.600775 0.410049 0.332373 0.019 Uiso 1 1 calc R U . . .

loop_
_atom_site_aniso_label
_atom_site_aniso_U_11
_atom_site_aniso_U_22
_atom_site_aniso_U_33
_atom_site_aniso_U_23
_atom_site_aniso_U_13
_atom_site_aniso_U_12
Na 0.0179(4) 0.0134(3) 0.0143(3) -0.0002(2) 0.0049(3) 0.0004(2)
S1 0.0190(2) 0.0162(2) 0.0104(2) -0.00108(15) 0.00636(16) -0.00103(15)
S2 0.0163(2) 0.0157(2) 0.0110(2) -0.00147(14) 0.00419(16) -0.00272(15)
O1 0.0163(6) 0.0189(6) 0.0105(5) -0.0011(5) 0.0045(5) 0.0003(5)
O1W 0.0237(7) 0.0152(6) 0.0228(7) 0.0034(5) 0.0019(5) -0.0020(5)
O2W 0.0207(6) 0.0161(6) 0.0137(6) -0.0017(5) 0.0070(5) -0.0027(5)
N1 0.0150(7) 0.0144(7) 0.0105(7) -0.0011(5) 0.0056(5) -0.0009(5)
C1 0.0161(8) 0.0101(8) 0.0112(8) 0.0016(6) 0.0032(6) 0.0028(6)
C2 0.0166(8) 0.0191(9) 0.0155(8) -0.0031(7) 0.0052(7) -0.0046(7)
C3 0.0165(10) 0.0230(10) 0.0465(13) 0.0012(9) 0.0020(9) 0.0000(8)
C4 0.0242(10) 0.0186(9) 0.0340(11) -0.0055(8) 0.0068(8) -0.0040(8)
C5 0.0170(8) 0.0148(8) 0.0088(8) -0.0017(6) 0.0044(6) -0.0010(6)
C6 0.0210(9) 0.0169(8) 0.0108(8) 0.0004(7) 0.0075(7) 0.0016(7)

loop_
_atom_type_symbol
_atom_type_description
_atom_type_scat_dispersion_real
_atom_type_scat_dispersion_imag
_atom_type_scat_source
C C 0.0181 0.0091 'International Tables Vol C Tables 4.2.6.8 and 6.1.1.4'
H H 0.0000 0.0000 'International Tables Vol C Tables 4.2.6.8 and 6.1.1.4'
N N 0.0311 0.0180 'International Tables Vol C Tables 4.2.6.8 and 6.1.1.4'
Na Na 0.1353 0.1239 'International Tables Vol C Tables 4.2.6.8 and 6.1.1.4'
O O 0.0492 0.0322 'International Tables Vol C Tables 4.2.6.8 and 6.1.1.4'
S S 0.3331 0.5567 'International Tables Vol C Tables 4.2.6.8 and 6.1.1.4'

loop_
_geom_angle_atom_site_label_1
_geom_angle_atom_site_label_2
_geom_angle_atom_site_label_3
_geom_angle
_geom_angle_site_symmetry_1
_geom_angle_site_symmetry_3
O1W Na O2W 101.77(5) . .
O1W Na O1 170.05(5) . .
O2W Na O1 87.48(5) . .
O1W Na O2W 97.24(5) . 3_656
O2W Na O2W 88.69(5) . 3_656
O1 Na O2W 86.51(5) . 3_656
O1W Na O1 85.27(5) . 3_666
O2W Na O1 172.91(5) . 3_666
O1 Na O1 85.44(4) . 3_666
O2W Na O1 91.25(5) 3_656 3_666
O1W Na S2 86.39(4) . 2_655
O2W Na S2 97.46(4) . 2_655
O1 Na S2 88.80(4) . 2_655
O2W Na S2 172.09(4) 3_656 2_655
O1 Na S2 82.02(3) 3_666 2_655
O1W Na Na 103.31(4) . 3_656
O2W Na Na 44.83(3) . 3_656
O1 Na Na 85.79(4) . 3_656
O2W Na Na 43.87(3) 3_656 3_656
O1 Na Na 134.69(4) 3_666 3_656
S2 Na Na 142.05(3) 2_655 3_656
O1W Na Na 126.83(5) . 3_666
O2W Na Na 131.26(4) . 3_666
O1 Na Na 43.78(3) . 3_666
O2W Na Na 88.54(4) 3_656 3_666
O1 Na Na 41.66(3) 3_666 3_666
S2 Na Na 83.67(2) 2_655 3_666
Na Na Na 116.05(4) 3_656 3_666
O1W Na H2W 18.8(3) . .
O2W Na H2W 110.7(5) . .
O1 Na H2W 152.7(3) . .
O2W Na H2W 113.1(4) 3_656 .
O1 Na H2W 75.8(5) 3_666 .
S2 Na H2W 69.3(4) 2_655 .
Na Na H2W 121.5(3) 3_656 .
Na Na H2W 114.9(5) 3_666 .
C1 S2 Na 115.38(6) . 2_645
C6 O1 Na 121.00(10) . .
C6 O1 Na 115.17(10) . 3_666
Na O1 Na 94.56(5) . 3_666
C6 O1 H1O 105.9(16) . .
Na O1 H1O 124.6(16) . .
Na O1 H1O 90.3(16) 3_666 .
Na O1W H1W 121.2(18) . .
Na O1W H2W 98.2(17) . .
H1W O1W H2W 105(2) . .
Na O2W Na 91.31(5) . 3_656
Na O2W H3W 125.4(16) . .
Na O2W H3W 105.9(16) 3_656 .
Na O2W H4W 111.7(17) . .
Na O2W H4W 121.4(16) 3_656 .
H3W O2W H4W 102(2) . .
C1 N1 C5 121.31(14) . .
C1 N1 C2 122.31(14) . .
C5 N1 C2 115.94(13) . .
N1 C1 S2 120.74(13) . .
N1 C1 S1 120.34(13) . .
S2 C1 S1 118.92(10) . .
N1 C2 C4 112.08(14) . .
N1 C2 C3 110.21(14) . .
C4 C2 C3 112.64(16) . .
N1 C2 H2 107.2 . .
C4 C2 H2 107.2 . .
C3 C2 H2 107.2 . .
C2 C3 H3A 109.5 . .
C2 C3 H3B 109.5 . .
H3A C3 H3B 109.5 . .
C2 C3 H3C 109.5 . .
H3A C3 H3C 109.5 . .
H3B C3 H3C 109.5 . .
C2 C4 H4A 109.5 . .
C2 C4 H4B 109.5 . .
H4A C4 H4B 109.5 . .
C2 C4 H4C 109.5 . .
H4A C4 H4C 109.5 . .
H4B C4 H4C 109.5 . .
N1 C5 C6 112.86(13) . .
N1 C5 H5A 109.0 . .
C6 C5 H5A 109.0 . .
N1 C5 H5B 109.0 . .
C6 C5 H5B 109.0 . .
H5A C5 H5B 107.8 . .
O1 C6 C5 110.13(13) . .
O1 C6 H6A 109.6 . .
C5 C6 H6A 109.6 . .
O1 C6 H6B 109.6 . .
C5 C6 H6B 109.6 . .
H6A C6 H6B 108.1 . .

loop_
_geom_bond_atom_site_label_1
_geom_bond_atom_site_label_2
_geom_bond_distance
_geom_bond_site_symmetry_2
Na O1W 2.3208(15) .
Na O2W 2.3632(14) .
Na O1 2.3966(13) .
Na O2W 2.4043(14) 3_656
Na O1 2.4946(13) 3_666
Na S2 3.0300(7) 2_655
Na Na 3.4094(13) 3_656
Na Na 3.5940(13) 3_666
Na H2W 2.58(2) .
S1 C1 1.7301(17) .
S2 C1 1.7282(17) .
O1 C6 1.4374(19) .
O1 H1O 0.832(10) .
O1W H1W 0.838(10) .
O1W H2W 0.837(10) .
O2W H3W 0.835(10) .
O2W H4W 0.839(10) .
N1 C1 1.337(2) .
N1 C5 1.469(2) .
N1 C2 1.495(2) .
C2 C4 1.518(3) .
C2 C3 1.519(3) .
C2 H2 1.0000 .
C3 H3A 0.9800 .
C3 H3B 0.9800 .
C3 H3C 0.9800 .
C4 H4A 0.9800 .
C4 H4B 0.9800 .
C4 H4C 0.9800 .
C5 C6 1.527(2) .
C5 H5A 0.9900 .
C5 H5B 0.9900 .
C6 H6A 0.9900 .
C6 H6B 0.9900 .

loop_
_geom_torsion_atom_site_label_1
_geom_torsion_atom_site_label_2
_geom_torsion_atom_site_label_3
_geom_torsion_atom_site_label_4
_geom_torsion
_geom_torsion_site_symmetry_1
_geom_torsion_site_symmetry_2
_geom_torsion_site_symmetry_3
_geom_torsion_site_symmetry_4
C5 N1 C1 S2 3.8(2) . . . .
C2 N1 C1 S2 175.93(12) . . . .
C5 N1 C1 S1 -175.61(11) . . . .
C2 N1 C1 S1 -3.5(2) . . . .
Na S2 C1 N1 -174.84(11) 2_645 . . .
Na S2 C1 S1 4.61(12) 2_645 . . .
C1 N1 C2 C4 133.16(17) . . . .
C5 N1 C2 C4 -54.3(2) . . . .
C1 N1 C2 C3 -100.54(19) . . . .
C5 N1 C2 C3 71.96(19) . . . .
C1 N1 C5 C6 -86.45(18) . . . .
C2 N1 C5 C6 100.97(17) . . . .
Na O1 C6 C5 -104.94(13) . . . .
Na O1 C6 C5 142.43(11) 3_666 . . .
N1 C5 C6 O1 177.20(13) . . . .
